data_2218197
loop_
_publ_author_name
'Zhang, Xin-Ying'
'Li, Xiao-Yan'
'Wang, Xia'
'Li, Dong-Fang'
'Fan, Xue-Sen'

_publ_section_title 2-[(5-Amino-3-methyl-1-phenyl-1<i>H</i>-pyrazol-4-yl)(4-chlorophenyl)methyl]malononitrile
_journal_coeditor_code NC2101
_journal_issue 5
_journal_name_full 'Acta Crystallographica Section E'
_journal_page_first o908
_journal_paper_doi 10.1107/S1600536808011562
_journal_volume 64
_journal_year 2008
_chemical_formula_iupac 'C20 H16 Cl N5'
_chemical_formula_moiety 'C20 H16 Cl N5'
_chemical_formula_sum 'C20 H16 Cl N5'
_chemical_formula_weight 361.83
_chemical_name_systematic
;
2-[(5-Amino-3-methyl-1-phenyl-1<i>H</i>-pyrazol-4-yl)(4-
chlorophenyl)methyl]malononitrile
;
_space_group_IT_number 61
_symmetry_cell_setting orthorhombic
_symmetry_space_group_name_Hall '-P 2ac 2ab'
_symmetry_space_group_name_H-M 'P b c a'
_atom_sites_solution_hydrogens geom
_atom_sites_solution_primary direct
_atom_sites_solution_secondary difmap
_audit_creation_method SHELXL-97
_cell_angle_alpha 90.00
_cell_angle_beta 90.00
_cell_angle_gamma 90.00
_cell_formula_units_Z 8
_cell_length_a 10.4700(11)
_cell_length_b 14.0482(15)
_cell_length_c 25.409(3)
_cell_measurement_reflns_used 8329
_cell_measurement_temperature 294(2)
_cell_measurement_theta_max 25.75
_cell_measurement_theta_min 2.52
_cell_volume 3737.3(7)
_computing_cell_refinement 'SMART (Bruker, 1997)'
_computing_data_collection 'SMART (Bruker, 1997)'
_computing_data_reduction 'SAINT (Bruker, 1997)'
_computing_molecular_graphics 'SHELXTL (Sheldrick, 2008)'
_computing_publication_material 'SHELXTL (Sheldrick, 2008)'
_computing_structure_refinement 'SHELXL97 (Sheldrick, 2008)'
_computing_structure_solution 'SHELXS97 (Sheldrick, 2008)'
_diffrn_ambient_temperature 294(2)
_diffrn_measured_fraction_theta_full 0.998
_diffrn_measured_fraction_theta_max 0.998
_diffrn_measurement_device_type 'Bruker SMART CCD area-detector'
_diffrn_measurement_method '\f and \w'
_diffrn_radiation_monochromator graphite
_diffrn_radiation_source 'fine-focus sealed tube'
_diffrn_radiation_type MoK\a
_diffrn_radiation_wavelength 0.71073
_diffrn_reflns_av_R_equivalents 0.0334
_diffrn_reflns_av_sigmaI/netI 0.0220
_diffrn_reflns_limit_h_max 13
_diffrn_reflns_limit_h_min -14
_diffrn_reflns_limit_k_max 18
_diffrn_reflns_limit_k_min -18
_diffrn_reflns_limit_l_max 33
_diffrn_reflns_limit_l_min -33
_diffrn_reflns_number 32456
_diffrn_reflns_theta_full 28.37
_diffrn_reflns_theta_max 28.37
_diffrn_reflns_theta_min 2.52
_diffrn_standards_number 0
_exptl_absorpt_coefficient_mu 0.217
_exptl_absorpt_correction_T_max 0.9085
_exptl_absorpt_correction_T_min 0.9009
_exptl_absorpt_correction_type multi-scan
_exptl_absorpt_process_details '(SADABS; Bruker, 1997)'
_exptl_crystal_colour colourless
_exptl_crystal_density_diffrn 1.286
_exptl_crystal_density_method 'not measured'
_exptl_crystal_description block
_exptl_crystal_F_000 1504
_exptl_crystal_size_max 0.49
_exptl_crystal_size_mid 0.48
_exptl_crystal_size_min 0.45
_refine_diff_density_max 0.181
_refine_diff_density_min -0.319
_refine_ls_extinction_coef 0.0012(3)
_refine_ls_extinction_expression Fc^*^=kFc[1+0.001xFc^2^\l^3^/sin(2\q)]^-1/4^
_refine_ls_extinction_method 'SHELXL97 (Sheldrick, 2008)'
_refine_ls_goodness_of_fit_ref 1.026
_refine_ls_hydrogen_treatment constr
_refine_ls_matrix_type full
_refine_ls_number_parameters 237
_refine_ls_number_reflns 4661
_refine_ls_number_restraints 0
_refine_ls_restrained_S_all 1.026
_refine_ls_R_factor_all 0.0729
_refine_ls_R_factor_gt 0.0405
_refine_ls_shift/su_max 0.001
_refine_ls_shift/su_mean 0.000
_refine_ls_structure_factor_coef Fsqd
_refine_ls_weighting_details 'calc w=1/[\s^2^(Fo^2^)+(0.0404P)^2^+1.3457P] where P=(Fo^2^+2Fc^2^)/3'
_refine_ls_weighting_scheme calc
_refine_ls_wR_factor_gt 0.0969
_refine_ls_wR_factor_ref 0.1181
_reflns_number_gt 3055
_reflns_number_total 4661
_reflns_threshold_expression I>2\s(I)
_cod_data_source_file nc2101.cif
_cod_data_source_block I
_cod_depositor_comments
;
The following automatic conversions were performed:
'_symmetry_cell_setting' value 'Orthorhombic' changed to 'orthorhombic'
according to '/home/saulius/struct/CIF-dictionaries/cif_core.dic'
dictionary named 'cif_core.dic' version 2.4.1 from 2010-06-29.

Automatic conversion script
Id: cif_fix_enum 1527 2010-12-29 10:47:43Z saulius 

The following automatic conversions were performed:

'_symmetry_cell_setting' value 'Orthorhombic' changed to
'orthorhombic' according to
/home/saulius/struct/CIF-dictionaries/cif_core.dic dictionary named
'cif_core.dic' version 2.4.1 from 2010-06-29.

Automatic conversion script
Id: cif_fix_values 1715 2011-07-08 13:25:40Z adriana 
;
_cod_database_code 2218197
_cod_database_fobs_code 2218197

loop_
_symmetry_equiv_pos_as_xyz
'x, y, z'
'-x+1/2, -y, z+1/2'
'x+1/2, -y+1/2, -z'
'-x, y+1/2, -z+1/2'
'-x, -y, -z'
'x-1/2, y, -z-1/2'
'-x-1/2, y-1/2, z'
'x, -y-1/2, z-1/2'

loop_
_atom_site_type_symbol
_atom_site_label
_atom_site_fract_x
_atom_site_fract_y
_atom_site_fract_z
_atom_site_U_iso_or_equiv
_atom_site_adp_type
_atom_site_calc_flag
_atom_site_refinement_flags
_atom_site_occupancy
_atom_site_disorder_assembly
_atom_site_disorder_group
Cl Cl1 0.34596(7) 1.04230(4) 0.53076(2) 0.0837(2) Uani d . 1 . .
N N1 0.27144(14) 0.71251(10) 0.78626(5) 0.0509(4) Uani d . 1 . .
N N2 0.17726(15) 0.64522(12) 0.77803(6) 0.0605(4) Uani d . 1 . .
N N3 0.43568(16) 0.79533(11) 0.74011(5) 0.0623(4) Uani d . 1 . .
N N4 0.4155(2) 0.44105(12) 0.68772(7) 0.0751(5) Uani d . 1 . .
N N5 0.52582(19) 0.58634(13) 0.54493(7) 0.0748(5) Uani d . 1 . .
C C1 0.18531(16) 0.62494(13) 0.72710(6) 0.0512(4) Uani d . 1 . .
C C2 0.28333(15) 0.67629(11) 0.70228(5) 0.0414(3) Uani d . 1 . .
C C3 0.33723(15) 0.73171(11) 0.74145(6) 0.0429(4) Uani d . 1 . .
C C4 0.0940(2) 0.55545(17) 0.70288(8) 0.0772(7) Uani d . 1 . .
H H4A 0.0613 0.5811 0.6706 0.116 Uiso calc PR 0.73 . .
H H4B 0.0245 0.5440 0.7267 0.116 Uiso calc PR 0.73 . .
H H4C 0.1376 0.4967 0.6958 0.116 Uiso calc PR 0.73 . .
H H4D 0.0876 0.5001 0.7249 0.116 Uiso calc PR 0.27 . .
H H4E 0.1244 0.5372 0.6687 0.116 Uiso calc PR 0.27 . .
H H4F 0.0114 0.5845 0.6996 0.116 Uiso calc PR 0.27 . .
C C5 0.29537(17) 0.74496(15) 0.83845(6) 0.0579(5) Uani d . 1 . .
C C6 0.2963(2) 0.84064(18) 0.84956(9) 0.0847(7) Uani d . 1 . .
H H6 0.2812 0.8854 0.8233 0.102 Uiso calc R 1 . .
C C7 0.3206(3) 0.8691(3) 0.90156(14) 0.1220(14) Uani d . 1 . .
H H7 0.3232 0.9335 0.9099 0.146 Uiso calc R 1 . .
C C8 0.3407(3) 0.8023(4) 0.94005(12) 0.1401(18) Uani d . 1 . .
H H8 0.3567 0.8218 0.9744 0.168 Uiso calc R 1 . .
C C9 0.3375(3) 0.7080(3) 0.92837(10) 0.1239(13) Uani d . 1 . .
H H9 0.3504 0.6632 0.9548 0.149 Uiso calc R 1 . .
C C10 0.3151(2) 0.6782(2) 0.87746(8) 0.0846(7) Uani d . 1 . .
H H10 0.3133 0.6136 0.8695 0.102 Uiso calc R 1 . .
C C11 0.33508(15) 0.76013(11) 0.61584(5) 0.0415(3) Uani d . 1 . .
C C12 0.22572(17) 0.79784(13) 0.59298(6) 0.0516(4) Uani d . 1 . .
H H12 0.1491 0.7647 0.5956 0.062 Uiso calc R 1 . .
C C13 0.2283(2) 0.88387(14) 0.56630(6) 0.0588(5) Uani d . 1 . .
H H13 0.1545 0.9082 0.5510 0.071 Uiso calc R 1 . .
C C14 0.3417(2) 0.93244(12) 0.56298(6) 0.0550(5) Uani d . 1 . .
C C15 0.45228(19) 0.89664(13) 0.58425(7) 0.0569(5) Uani d . 1 . .
H H15 0.5287 0.9299 0.5811 0.068 Uiso calc R 1 . .
C C16 0.44836(17) 0.81010(12) 0.61058(6) 0.0510(4) Uani d . 1 . .
H H16 0.5230 0.7853 0.6249 0.061 Uiso calc R 1 . .
C C17 0.32395(14) 0.66623(11) 0.64546(5) 0.0401(3) Uani d . 1 . .
H H17 0.2568 0.6296 0.6278 0.048 Uiso calc R 1 . .
C C18 0.44800(16) 0.60557(11) 0.64192(6) 0.0444(4) Uani d . 1 . .
H H18 0.5153 0.6391 0.6613 0.053 Uiso calc R 1 . .
C C19 0.42937(18) 0.51193(13) 0.66700(6) 0.0525(4) Uani d . 1 . .
C C20 0.49158(17) 0.59315(12) 0.58707(7) 0.0511(4) Uani d . 1 . .
H H1N3 0.4639 0.8173 0.7695 0.061 Uiso d R 1 . .
H H2N3 0.5027 0.7693 0.7270 0.061 Uiso d PR 0.50 A 1
H H3N3 0.4647 0.8134 0.7101 0.061 Uiso d PR 0.50 B 2

loop_
_atom_site_aniso_label
_atom_site_aniso_U_11
_atom_site_aniso_U_22
_atom_site_aniso_U_33
_atom_site_aniso_U_12
_atom_site_aniso_U_13
_atom_site_aniso_U_23
Cl1 0.1235(5) 0.0600(3) 0.0677(3) 0.0238(3) 0.0273(3) 0.0234(2)
N1 0.0586(9) 0.0588(8) 0.0354(7) -0.0138(7) 0.0064(6) -0.0075(6)
N2 0.0636(9) 0.0760(11) 0.0418(8) -0.0252(8) 0.0098(7) -0.0067(7)
N3 0.0761(11) 0.0659(9) 0.0448(8) -0.0308(8) 0.0096(7) -0.0120(7)
N4 0.1013(14) 0.0569(10) 0.0669(11) 0.0076(9) -0.0131(10) 0.0121(8)
N5 0.0918(13) 0.0807(12) 0.0518(9) 0.0059(10) 0.0158(9) -0.0074(8)
C1 0.0543(10) 0.0587(10) 0.0405(8) -0.0137(8) 0.0015(7) -0.0033(7)
C2 0.0474(8) 0.0430(8) 0.0338(7) -0.0020(7) 0.0003(6) -0.0009(6)
C3 0.0505(9) 0.0416(8) 0.0365(7) -0.0045(7) 0.0040(6) -0.0021(6)
C4 0.0765(14) 0.0976(16) 0.0575(11) -0.0416(12) 0.0044(10) -0.0101(11)
C5 0.0542(10) 0.0810(13) 0.0384(8) -0.0124(9) 0.0110(7) -0.0155(8)
C6 0.0862(16) 0.0897(16) 0.0782(14) -0.0306(13) 0.0300(12) -0.0365(12)
C7 0.102(2) 0.157(3) 0.107(2) -0.063(2) 0.0500(18) -0.088(2)
C8 0.091(2) 0.268(5) 0.0613(17) -0.046(3) 0.0176(15) -0.071(3)
C9 0.112(2) 0.220(4) 0.0398(12) 0.002(3) 0.0031(13) -0.0061(18)
C10 0.0911(17) 0.120(2) 0.0427(10) 0.0025(15) 0.0073(10) -0.0001(12)
C11 0.0507(9) 0.0458(8) 0.0281(7) 0.0033(7) 0.0007(6) -0.0010(6)
C12 0.0513(10) 0.0586(10) 0.0449(9) 0.0051(8) -0.0033(7) 0.0022(7)
C13 0.0670(12) 0.0632(11) 0.0461(9) 0.0200(10) -0.0025(8) 0.0052(8)
C14 0.0803(13) 0.0494(9) 0.0353(8) 0.0139(9) 0.0115(8) 0.0056(7)
C15 0.0649(11) 0.0555(10) 0.0503(10) -0.0040(9) 0.0091(8) 0.0076(8)
C16 0.0514(10) 0.0555(10) 0.0462(9) 0.0005(8) -0.0012(7) 0.0083(7)
C17 0.0450(8) 0.0438(8) 0.0315(7) -0.0024(7) -0.0039(6) -0.0020(6)
C18 0.0516(9) 0.0471(9) 0.0345(7) 0.0018(7) -0.0056(6) -0.0022(6)
C19 0.0623(11) 0.0530(10) 0.0421(8) 0.0088(8) -0.0079(8) -0.0005(7)
C20 0.0560(10) 0.0515(10) 0.0457(9) 0.0062(8) 0.0001(8) -0.0027(7)

loop_
_atom_type_symbol
_atom_type_description
_atom_type_scat_dispersion_real
_atom_type_scat_dispersion_imag
_atom_type_scat_source
C C 0.0033 0.0016 'International Tables Vol C Tables 4.2.6.8 and 6.1.1.4'
H H 0.0000 0.0000 'International Tables Vol C Tables 4.2.6.8 and 6.1.1.4'
Cl Cl 0.1484 0.1585 'International Tables Vol C Tables 4.2.6.8 and 6.1.1.4'
N N 0.0061 0.0033 'International Tables Vol C Tables 4.2.6.8 and 6.1.1.4'

loop_
_geom_angle_atom_site_label_1
_geom_angle_atom_site_label_2
_geom_angle_atom_site_label_3
_geom_angle
C3 N1 N2 111.78(12)
C3 N1 C5 128.89(14)
N2 N1 C5 119.03(13)
C1 N2 N1 104.41(13)
C3 N3 H1N3 118.2
C3 N3 H2N3 110.3
H1N3 N3 H2N3 102.1
C3 N3 H3N3 118.9
H1N3 N3 H3N3 122.9
H2N3 N3 H3N3 59.4
N2 C1 C2 111.96(14)
N2 C1 C4 119.96(16)
C2 C1 C4 128.07(15)
C3 C2 C1 105.31(13)
C3 C2 C17 128.66(14)
C1 C2 C17 125.92(14)
N1 C3 N3 122.28(14)
N1 C3 C2 106.52(13)
N3 C3 C2 131.19(14)
C1 C4 H4A 109.5
C1 C4 H4B 109.5
H4A C4 H4B 109.5
C1 C4 H4C 109.5
H4A C4 H4C 109.5
H4B C4 H4C 109.5
C1 C4 H4D 109.5
H4A C4 H4D 141.1
H4B C4 H4D 56.3
H4C C4 H4D 56.3
C1 C4 H4E 109.5
H4A C4 H4E 56.3
H4B C4 H4E 141.1
H4C C4 H4E 56.3
H4D C4 H4E 109.5
C1 C4 H4F 109.5
H4A C4 H4F 56.3
H4B C4 H4F 56.3
H4C C4 H4F 141.1
H4D C4 H4F 109.5
H4E C4 H4F 109.5
C6 C5 C10 121.1(2)
C6 C5 N1 120.4(2)
C10 C5 N1 118.53(19)
C5 C6 C7 118.2(3)
C5 C6 H6 120.9
C7 C6 H6 120.9
C8 C7 C6 120.3(3)
C8 C7 H7 119.8
C6 C7 H7 119.8
C9 C8 C7 120.5(3)
C9 C8 H8 119.8
C7 C8 H8 119.8
C8 C9 C10 120.3(3)
C8 C9 H9 119.8
C10 C9 H9 119.8
C9 C10 C5 119.6(3)
C9 C10 H10 120.2
C5 C10 H10 120.2
C16 C11 C12 118.19(15)
C16 C11 C17 123.53(14)
C12 C11 C17 118.29(14)
C13 C12 C11 121.41(17)
C13 C12 H12 119.3
C11 C12 H12 119.3
C14 C13 C12 118.72(17)
C14 C13 H13 120.6
C12 C13 H13 120.6
C13 C14 C15 121.56(16)
C13 C14 Cl1 119.35(15)
C15 C14 Cl1 119.09(16)
C14 C15 C16 119.04(18)
C14 C15 H15 120.5
C16 C15 H15 120.5
C11 C16 C15 121.05(16)
C11 C16 H16 119.5
C15 C16 H16 119.5
C2 C17 C11 114.36(12)
C2 C17 C18 109.95(12)
C11 C17 C18 112.45(12)
C2 C17 H17 106.5
C11 C17 H17 106.5
C18 C17 H17 106.5
C19 C18 C20 110.08(14)
C19 C18 C17 110.68(14)
C20 C18 C17 112.15(13)
C19 C18 H18 107.9
C20 C18 H18 107.9
C17 C18 H18 107.9
N4 C19 C18 177.99(18)
N5 C20 C18 178.0(2)

loop_
_geom_bond_atom_site_label_1
_geom_bond_atom_site_label_2
_geom_bond_distance
Cl1 C14 1.7477(17)
N1 C3 1.3577(19)
N1 N2 1.3819(19)
N1 C5 1.424(2)
N2 C1 1.328(2)
N3 C3 1.365(2)
N3 H1N3 0.8602
N3 H2N3 0.8587
N3 H3N3 0.8595
N4 C19 1.136(2)
N5 C20 1.133(2)
C1 C2 1.404(2)
C1 C4 1.499(2)
C2 C3 1.384(2)
C2 C17 1.5117(19)
C4 H4A 0.9600
C4 H4B 0.9600
C4 H4C 0.9600
C4 H4D 0.9600
C4 H4E 0.9600
C4 H4F 0.9600
C5 C6 1.373(3)
C5 C10 1.380(3)
C6 C7 1.404(4)
C6 H6 0.9300
C7 C8 1.371(5)
C7 H7 0.9300
C8 C9 1.359(5)
C8 H8 0.9300
C9 C10 1.379(3)
C9 H9 0.9300
C10 H10 0.9300
C11 C16 1.385(2)
C11 C12 1.389(2)
C11 C17 1.523(2)
C12 C13 1.386(2)
C12 H12 0.9300
C13 C14 1.372(3)
C13 H13 0.9300
C14 C15 1.373(3)
C15 C16 1.388(2)
C15 H15 0.9300
C16 H16 0.9300
C17 C18 1.556(2)
C17 H17 0.9800
C18 C19 1.475(2)
C18 C20 1.477(2)
C18 H18 0.9800

loop_
_geom_hbond_atom_site_label_D
_geom_hbond_atom_site_label_H
_geom_hbond_atom_site_label_A
_geom_hbond_site_symmetry_A
_geom_hbond_distance_DH
_geom_hbond_distance_HA
_geom_hbond_distance_DA
_geom_hbond_angle_DHA
N3 H1N3 N4 4_656 0.86 2.41 3.159(2) 146.2
N3 H2N3 N2 6_657 0.86 2.53 3.325(2) 154.6
